data_9016971
loop_
_publ_author_name
'Wadoski-Romeijn E'
'Armbruster, T.'

_publ_section_title
;
 Topotactic transformation and dehydration of the zeolite gismondine
 to a novel Ca feldspar structure
 Note: T = 225 C, Path 2
;
_journal_name_full 'American Mineralogist'
_journal_page_first 1988
_journal_page_last 1997
_journal_volume 98
_journal_year 2013
_chemical_compound_source 'Rio Pian del Foco, Genova province, Italy'
_chemical_formula_sum 'Al2 Ca0.946 H2 O9 Si2'
_chemical_name_mineral Gismondine
_space_group_IT_number 15
_space_group_name_Hall '-I 2ya'
_space_group_name_H-M_alt 'I 1 2/a 1'
_symmetry_space_group_name_H-M 'I 1 2/a 1'
_cell_angle_alpha 90
_cell_angle_beta 89.040
_cell_angle_gamma 90
_cell_formula_units_Z 4
_cell_length_a 9.434
_cell_length_b 9.0440
_cell_length_c 9.6950
_cell_volume 827.072
_database_code_amcsd 0020103
_diffrn_ambient_temperature 498.15
_exptl_crystal_density_diffrn 2.362
_cod_data_source_file inputs/fixed/downloads/05/05602.cif
_cod_data_source_block 05602
_cod_original_formula_sum 'Si2 Al2 Ca.946 O9 H2'
_cod_database_code 9016971

loop_
_space_group_symop_operation_xyz
x,y,z
1/2+x,1/2+y,1/2+z
1/2-x,y,-z
-x,1/2+y,1/2-z
1/2+x,-y,z
+x,1/2-y,1/2+z
-x,-y,-z
1/2-x,1/2-y,1/2-z

loop_
_atom_site_aniso_label
_atom_site_aniso_U_11
_atom_site_aniso_U_22
_atom_site_aniso_U_33
_atom_site_aniso_U_12
_atom_site_aniso_U_13
_atom_site_aniso_U_23
Si 0.01870 0.01720 0.01790 0.00184 -0.00360 -0.00106
Al 0.01880 0.01630 0.01820 -0.00066 -0.00281 -0.00112

loop_
_atom_site_label
_atom_site_fract_x
_atom_site_fract_y
_atom_site_fract_z
_atom_site_occupancy
_atom_site_U_iso_or_equiv
_atom_site_type_symbol
_atom_site_attached_hydrogens
Si 0.05556 0.32064 0.38602 1.00000 0.01788 Si 0
Al 0.13201 0.07978 0.18112 1.00000 0.01776 Al 0
Ca1 -0.17893 0.20622 0.18672 0.38900 0.03830 Ca 0
Ca2 0.06400 0.04840 0.56800 0.08400 0.03180 Ca 0
O1 -0.09122 0.39158 0.32814 1.00000 0.02460 O 0
O2 0.05000 0.32280 0.55227 1.00000 0.03300 O 0
O3 0.06270 0.15111 0.33389 1.00000 0.02970 O 0
O4 0.18636 0.41830 0.32710 1.00000 0.03790 O 0
Wat1 0.25000 -0.11640 0.50000 1.00000 0.12400 O 2

loop_
_cod_changelog_entry_id
_cod_changelog_entry_author
_cod_changelog_entry_date
_cod_changelog_entry_text
1
;cod-tools version 3.8.0
Id: cif_guess_AMCSD_atom_types 9574 2023-05-10 09:00:05Z saulius
;
2023-05-10T18:57:35+03:00
;Derived atom types and hydrogen counts
from atom names that follow the AMCSD naming convention
(Wat == water, O-H == hydroxyl).
;

loop_
_cod_related_entry_id
_cod_related_entry_database
_cod_related_entry_code
1 AMCSD 0020103
